data_4133320
loop_
_publ_author_name
'Chen, Kai'
'Zhang, Shuo-Qing'
'Brandenberg, Oliver F.'
'Hong, Xin'
'Arnold, Frances H.'

_publ_section_title
;
 Alternate Heme Ligation Steers Activity and Selectivity in Engineered
 Cytochrome P450-Catalyzed Carbene-Transfer Reactions.
;
_journal_issue 48
_journal_name_full 'Journal of the American Chemical Society'
_journal_page_first 16402
_journal_page_last 16407
_journal_paper_doi 10.1021/jacs.8b09613
_journal_volume 140
_journal_year 2018
_chemical_absolute_configuration ad
_chemical_formula_moiety 'C12 H11 Br O2'
_chemical_formula_sum 'C12 H11 Br O2'
_chemical_formula_weight 267.12
_space_group_crystal_system orthorhombic
_space_group_IT_number 19
_space_group_name_Hall 'P 2ac 2ab'
_space_group_name_H-M_alt 'P 21 21 21'
_atom_sites_solution_hydrogens geom
_atom_sites_solution_primary direct
_audit_creation_date 2018-03-29
_audit_creation_method
;
Olex2 1.2
(compiled 2017.08.10 svn.r3458 for OlexSys, GUI svn.r5381,
 SHELXL-2017/1, and manual edit
;
_cell_angle_alpha 90
_cell_angle_beta 90
_cell_angle_gamma 90
_cell_formula_units_Z 4
_cell_length_a 6.3854(18)
_cell_length_b 6.702(2)
_cell_length_c 25.222(5)
_cell_measurement_reflns_used 9769
_cell_measurement_temperature 100
_cell_measurement_theta_max 44.8
_cell_measurement_theta_min 3.1
_cell_volume 1079.4(5)
_computing_cell_refinement 'SAINT V8.38A (Bruker-AXS, 2016)'
_computing_data_collection 'BIS V6.2.6/2017-03-27 & APEX3_2017.3-0'
_computing_data_reduction 'SAINT V8.38A (Bruker-AXS, 2016)'
_computing_molecular_graphics 'DIAMOND 3 (Crystal Impact, 1999)'
_computing_publication_material 'Olex2 (Dolomanov et al., 2009)'
_computing_structure_refinement 'SHELXL-2017/1 (Sheldrick, 2015)'
_computing_structure_solution 'SHELXT-2014/5 (Sheldrick, 2013)'
_diffrn_ambient_temperature 100
_diffrn_detector 'CPAD Area Detector'
_diffrn_detector_area_resol_mean 7.69
_diffrn_detector_type 'Bruker PHOTON II'
_diffrn_measured_fraction_theta_full 0.999
_diffrn_measured_fraction_theta_max 0.991
_diffrn_measurement_device '\k-geometry diffractometer'
_diffrn_measurement_device_type 'Bruker D8 VENTURE'
_diffrn_measurement_method '\f and \w scans'
_diffrn_radiation_monochromator 'multilayer mirrors'
_diffrn_radiation_type MoK\a
_diffrn_radiation_wavelength 0.71073
_diffrn_reflns_av_R_equivalents 0.0351
_diffrn_reflns_av_unetI/netI 0.0291
_diffrn_reflns_Laue_measured_fraction_full 0.999
_diffrn_reflns_Laue_measured_fraction_max 0.991
_diffrn_reflns_limit_h_max 10
_diffrn_reflns_limit_h_min -12
_diffrn_reflns_limit_k_max 13
_diffrn_reflns_limit_k_min -13
_diffrn_reflns_limit_l_max 50
_diffrn_reflns_limit_l_min -50
_diffrn_reflns_number 65957
_diffrn_reflns_point_group_measured_fraction_full 0.999
_diffrn_reflns_point_group_measured_fraction_max 0.991
_diffrn_reflns_theta_full 25.242
_diffrn_reflns_theta_max 45.297
_diffrn_reflns_theta_min 3.145
_diffrn_source 'microfocus sealed tube'
_diffrn_source_current 1
_diffrn_source_power 0.05
_diffrn_source_type 'Incoatec I\mS HB'
_diffrn_source_voltage 50
_diffrn_standards_number 0
_exptl_absorpt_coefficient_mu 3.783
_exptl_absorpt_correction_T_max 1.0000
_exptl_absorpt_correction_T_min 0.8289
_exptl_absorpt_correction_type multi-scan
_exptl_absorpt_process_details
;
SADABS-2016/2 (Bruker,2016/2) was used for absorption correction. 
wR2(int) was 0.0926 before and 0.0718 after correction. 
The Ratio of minimum to maximum transmission is 0.8289. 
The \l/2 correction factor is Not present.
;
_exptl_crystal_colour colourless
_exptl_crystal_colour_primary colourless
_exptl_crystal_density_diffrn 1.644
_exptl_crystal_description block
_exptl_crystal_F_000 536
_exptl_crystal_size_max 0.30
_exptl_crystal_size_mid 0.26
_exptl_crystal_size_min 0.14
_refine_diff_density_max 0.633
_refine_diff_density_min -0.799
_refine_diff_density_rms 0.059
_refine_ls_abs_structure_details
;
 Refined as an inversion twin.
;
_refine_ls_abs_structure_Flack 0.028(4)
_refine_ls_extinction_method none
_refine_ls_goodness_of_fit_ref 1.025
_refine_ls_hydrogen_treatment constr
_refine_ls_matrix_type full
_refine_ls_number_parameters 137
_refine_ls_number_reflns 8908
_refine_ls_number_restraints 0
_refine_ls_restrained_S_all 1.025
_refine_ls_R_factor_all 0.0262
_refine_ls_R_factor_gt 0.0210
_refine_ls_shift/su_max 0.006
_refine_ls_shift/su_mean 0.000
_refine_ls_structure_factor_coef Fsqd
_refine_ls_weighting_details 'w=1/[\s^2^(Fo^2^)+(0.0265P)^2^] where P=(Fo^2^+2Fc^2^)/3'
_refine_ls_weighting_scheme calc
_refine_ls_wR_factor_gt 0.0533
_refine_ls_wR_factor_ref 0.0542
_reflns_Friedel_coverage 0.778
_reflns_Friedel_fraction_full 1.000
_reflns_Friedel_fraction_max 0.991
_reflns_number_gt 7792
_reflns_number_total 8908
_reflns_threshold_expression 'I > 2\s(I)'
_cod_data_source_file ja8b09613_si_002.cif
_cod_data_source_block v18091
_cod_database_code 4133320
_shelx_shelxl_version_number 2017/1
_shelx_space_group_comment
;
The symmetry employed for this shelxl refinement is uniquely defined
by the following loop, which should always be used as a source of
symmetry information in preference to the above space-group names.
They are only intended as comments.
;
_shelx_estimated_absorpt_t_max 0.619
_shelx_estimated_absorpt_t_min 0.397
_refine_ls_abs_structure_hooft 0.046(3)
_olex2_refinement_description
;
1. Twinned data refinement
 Scales: 0.972(4)
 0.028(4)
2. Fixed Uiso
 At 1.2 times of:
  All C(H) groups, All C(H,H) groups
3.a Ternary CH refined with riding coordinates:
 C6(H6)
3.b Secondary CH2 refined with riding coordinates:
 C2(H2A,H2B), C3(H3A,H3B), C5(H5A,H5B)
3.c Aromatic/amide H refined with riding coordinates:
 C8(H8), C9(H9), C11(H11), C12(H12)
;
_olex2_submission_special_instructions 'No special instructions were received'

loop_
_space_group_symop_operation_xyz
'x, y, z'
'-x+1/2, -y, z+1/2'
'-x, y+1/2, -z+1/2'
'x+1/2, -y+1/2, -z'

loop_
_atom_site_label
_atom_site_type_symbol
_atom_site_fract_x
_atom_site_fract_y
_atom_site_fract_z
_atom_site_U_iso_or_equiv
_atom_site_adp_type
_atom_site_occupancy
_atom_site_site_symmetry_order
_atom_site_calc_flag
_atom_site_refinement_flags_posn
Br1 Br 0.17392(2) 0.65892(2) 0.53213(2) 0.02500(3) Uani 1 1 d .
O1 O 1.23245(11) 0.14711(12) 0.73083(3) 0.02243(12) Uani 1 1 d .
O2 O 0.92242(11) 0.13810(11) 0.77193(3) 0.01857(11) Uani 1 1 d .
C1 C 1.04376(13) 0.13435(11) 0.72814(4) 0.01586(12) Uani 1 1 d .
C2 C 0.70111(14) 0.13354(13) 0.75687(3) 0.01727(13) Uani 1 1 d .
H2A H 0.639412 0.268822 0.758939 0.021 Uiso 1 1 calc R
H2B H 0.621500 0.043664 0.780617 0.021 Uiso 1 1 calc R
C3 C 0.69584(13) 0.05628(12) 0.69992(3) 0.01529(12) Uani 1 1 d .
H3A H 0.675353 -0.090077 0.698798 0.018 Uiso 1 1 calc R
H3B H 0.584165 0.121977 0.679024 0.018 Uiso 1 1 calc R
C4 C 0.91030(13) 0.11410(12) 0.68032(3) 0.01430(11) Uani 1 1 d .
C5 C 1.00885(16) 0.05508(14) 0.62885(4) 0.02085(15) Uani 1 1 d .
H5A H 0.924370 -0.026975 0.604202 0.025 Uiso 1 1 calc R
H5B H 1.160313 0.023533 0.629072 0.025 Uiso 1 1 calc R
C6 C 0.94655(14) 0.26924(13) 0.63602(3) 0.01680(13) Uani 1 1 d .
H6 H 1.065066 0.363826 0.642348 0.020 Uiso 1 1 calc R
C7 C 0.75983(14) 0.35770(12) 0.60993(3) 0.01559(12) Uani 1 1 d .
C8 C 0.63565(17) 0.25409(13) 0.57389(3) 0.02118(16) Uani 1 1 d .
H8 H 0.671708 0.120985 0.564704 0.025 Uiso 1 1 calc R
C9 C 0.45957(18) 0.34156(15) 0.55100(3) 0.02260(15) Uani 1 1 d .
H9 H 0.375575 0.268993 0.526611 0.027 Uiso 1 1 calc R
C10 C 0.40902(15) 0.53621(14) 0.56440(3) 0.01779(13) Uani 1 1 d .
C11 C 0.52868(16) 0.64299(14) 0.60056(3) 0.02037(14) Uani 1 1 d .
H11 H 0.491449 0.775765 0.609784 0.024 Uiso 1 1 calc R
C12 C 0.70361(16) 0.55330(13) 0.62312(4) 0.01943(14) Uani 1 1 d .
H12 H 0.786142 0.625807 0.647837 0.023 Uiso 1 1 calc R

loop_
_atom_site_aniso_label
_atom_site_aniso_U_11
_atom_site_aniso_U_22
_atom_site_aniso_U_33
_atom_site_aniso_U_23
_atom_site_aniso_U_13
_atom_site_aniso_U_12
Br1 0.02659(5) 0.02927(5) 0.01915(4) -0.00605(3) -0.00447(3) 0.00801(4)
O1 0.0099(2) 0.0206(3) 0.0368(3) -0.0024(3) -0.0025(2) 0.0010(2)
O2 0.0135(2) 0.0225(3) 0.0197(2) -0.0007(2) -0.00214(19) 0.0008(2)
C1 0.0108(3) 0.0128(3) 0.0240(3) -0.0010(2) -0.0009(2) 0.0015(2)
C2 0.0119(3) 0.0200(3) 0.0199(3) -0.0011(2) 0.0015(2) 0.0004(2)
C3 0.0112(3) 0.0163(3) 0.0184(3) 0.0004(2) 0.0000(2) -0.0017(2)
C4 0.0106(3) 0.0133(2) 0.0190(3) -0.0020(2) 0.0017(2) 0.0004(2)
C5 0.0193(4) 0.0189(3) 0.0243(3) -0.0064(3) 0.0061(3) 0.0031(3)
C6 0.0158(3) 0.0155(3) 0.0191(3) -0.0016(2) 0.0044(2) -0.0010(2)
C7 0.0185(3) 0.0139(3) 0.0144(2) -0.0013(2) 0.0026(2) -0.0017(2)
C8 0.0288(5) 0.0165(3) 0.0183(3) -0.0048(2) -0.0029(3) 0.0010(3)
C9 0.0292(4) 0.0201(3) 0.0185(3) -0.0056(3) -0.0053(3) 0.0010(3)
C10 0.0210(4) 0.0191(3) 0.0132(2) -0.0014(2) 0.0004(2) 0.0004(3)
C11 0.0240(4) 0.0172(3) 0.0199(3) -0.0044(3) -0.0020(3) 0.0020(3)
C12 0.0223(4) 0.0152(3) 0.0208(3) -0.0046(2) -0.0027(3) -0.0002(3)

loop_
_atom_type_symbol
_atom_type_description
_atom_type_scat_dispersion_real
_atom_type_scat_dispersion_imag
_atom_type_scat_source
C C 0.0033 0.0016 'International Tables Vol C Tables 4.2.6.8 and 6.1.1.4'
H H 0.0000 0.0000 'International Tables Vol C Tables 4.2.6.8 and 6.1.1.4'
Br Br -0.2901 2.4595 'International Tables Vol C Tables 4.2.6.8 and 6.1.1.4'
O O 0.0106 0.0060 'International Tables Vol C Tables 4.2.6.8 and 6.1.1.4'

loop_
_exptl_crystal_face_index_h
_exptl_crystal_face_index_k
_exptl_crystal_face_index_l
_exptl_crystal_face_perp_dist
0.00 -1.00 0.00 0.0980
0.00 1.00 0.00 0.1470
1.00 0.00 -1.00 0.0480
-1.00 0.00 -1.00 0.0500
0.00 0.00 1.00 0.0680
-6.00 -1.00 2.00 0.0590
4.00 0.00 -5.00 0.0520
-1.00 0.00 -9.00 0.1180
-9.00 -9.00 -5.00 0.0620
4.00 3.00 -9.00 0.0970
3.00 5.00 9.00 0.1580
-1.00 0.00 8.00 0.0880
1.00 3.00 -9.00 0.1090
-1.00 5.00 9.00 0.1440

loop_
_geom_angle_atom_site_label_1
_geom_angle_atom_site_label_2
_geom_angle_atom_site_label_3
_geom_angle
C1 O2 C2 109.97(7)
O1 C1 O2 121.65(8)
O1 C1 C4 128.63(9)
O2 C1 C4 109.72(7)
O2 C2 H2A 110.6
O2 C2 H2B 110.6
O2 C2 C3 105.81(7)
H2A C2 H2B 108.7
C3 C2 H2A 110.6
C3 C2 H2B 110.6
C2 C3 H3A 111.4
C2 C3 H3B 111.4
H3A C3 H3B 109.3
C4 C3 C2 101.61(7)
C4 C3 H3A 111.4
C4 C3 H3B 111.4
C1 C4 C3 106.20(7)
C1 C4 C5 119.22(8)
C1 C4 C6 116.15(7)
C3 C4 C6 123.16(7)
C5 C4 C3 126.80(8)
C5 C4 C6 59.14(6)
C4 C5 H5A 117.6
C4 C5 H5B 117.6
C4 C5 C6 62.02(5)
H5A C5 H5B 114.7
C6 C5 H5A 117.6
C6 C5 H5B 117.6
C4 C6 H6 115.2
C5 C6 C4 58.84(6)
C5 C6 H6 115.2
C7 C6 C4 117.98(7)
C7 C6 C5 122.77(8)
C7 C6 H6 115.2
C8 C7 C6 123.20(8)
C8 C7 C12 118.46(8)
C12 C7 C6 118.32(8)
C7 C8 H8 119.3
C7 C8 C9 121.36(8)
C9 C8 H8 119.3
C8 C9 H9 120.6
C10 C9 C8 118.88(8)
C10 C9 H9 120.6
C9 C10 Br1 119.22(7)
C9 C10 C11 121.16(9)
C11 C10 Br1 119.62(7)
C10 C11 H11 120.4
C10 C11 C12 119.21(8)
C12 C11 H11 120.4
C7 C12 H12 119.5
C11 C12 C7 120.92(8)
C11 C12 H12 119.5

loop_
_geom_bond_atom_site_label_1
_geom_bond_atom_site_label_2
_geom_bond_distance
Br1 C10 1.8954(10)
O1 C1 1.2098(11)
O2 C1 1.3494(11)
O2 C2 1.4636(11)
C1 C4 1.4831(12)
C2 H2A 0.9900
C2 H2B 0.9900
C2 C3 1.5273(12)
C3 H3A 0.9900
C3 H3B 0.9900
C3 C4 1.5066(12)
C4 C5 1.4958(12)
C4 C6 1.5437(12)
C5 H5A 0.9900
C5 H5B 0.9900
C5 C6 1.5004(14)
C6 H6 1.0000
C6 C7 1.4854(13)
C7 C8 1.3918(12)
C7 C12 1.3994(13)
C8 H8 0.9500
C8 C9 1.3933(15)
C9 H9 0.9500
C9 C10 1.3859(14)
C10 C11 1.3884(13)
C11 H11 0.9500
C11 C12 1.3903(14)
C12 H12 0.9500

loop_
_geom_torsion_atom_site_label_1
_geom_torsion_atom_site_label_2
_geom_torsion_atom_site_label_3
_geom_torsion_atom_site_label_4
_geom_torsion
Br1 C10 C11 C12 -178.54(7)
O1 C1 C4 C3 166.97(9)
O1 C1 C4 C5 15.64(14)
O1 C1 C4 C6 -52.01(12)
O2 C1 C4 C3 -13.27(8)
O2 C1 C4 C5 -164.60(7)
O2 C1 C4 C6 127.74(8)
O2 C2 C3 C4 -25.22(8)
C1 O2 C2 C3 18.71(9)
C1 C4 C5 C6 -104.72(9)
C1 C4 C6 C5 109.89(9)
C1 C4 C6 C7 -136.85(8)
C2 O2 C1 O1 176.24(8)
C2 O2 C1 C4 -3.54(9)
C2 C3 C4 C1 23.17(8)
C2 C3 C4 C5 171.64(8)
C2 C3 C4 C6 -114.41(8)
C3 C4 C5 C6 110.41(9)
C3 C4 C6 C5 -116.31(9)
C3 C4 C6 C7 -3.04(11)
C4 C5 C6 C7 -105.24(9)
C4 C6 C7 C8 -73.84(11)
C4 C6 C7 C12 104.74(9)
C5 C4 C6 C7 113.27(9)
C5 C6 C7 C8 -4.62(13)
C5 C6 C7 C12 173.96(8)
C6 C7 C8 C9 178.86(8)
C6 C7 C12 C11 -179.07(8)
C7 C8 C9 C10 0.39(15)
C8 C7 C12 C11 -0.42(13)
C8 C9 C10 Br1 178.41(7)
C8 C9 C10 C11 -0.94(15)
C9 C10 C11 C12 0.80(14)
C10 C11 C12 C7 -0.11(14)
C12 C7 C8 C9 0.28(14)

loop_
_twin_individual_id
_twin_individual_mass_fraction_refined
1 0.972(4)
2 0.028(4)
